data_7052953
loop_
_publ_author_name
'Ilyakina, Ekaterina V.'
'Poddel'sky, Andrey I.'
'Piskunov, Alexandr V.'
'Fukin, Georgii K.'
'Bogomyakov, Artem S.'
'Cherkasov, Vladimir K.'
'Abakumov, Gleb A.'

_publ_section_title
;
 The interaction of N,N&#x2032;-bis(2,6-dimethylphenyl)imidazol-2-ylidene
 with o-benzosemiquinonato zinc(ii) and indium(iii) complexes
;
_journal_issue 10
_journal_name_full 'New Journal of Chemistry'
_journal_page_first 1944
_journal_paper_doi 10.1039/c2nj40490g
_journal_volume 36
_journal_year 2012
_chemical_formula_sum 'C67 H90 In N5 O6'
_chemical_formula_weight 1176.26
_chemical_name_systematic
;
?
;
_space_group_IT_number 4
_symmetry_cell_setting monoclinic
_symmetry_space_group_name_Hall 'P 2yb'
_symmetry_space_group_name_H-M 'P 1 21 1'
_atom_sites_solution_hydrogens difmap
_atom_sites_solution_primary direct
_atom_sites_solution_secondary difmap
_audit_creation_method SHELXL-97
_cell_angle_alpha 90.00
_cell_angle_beta 97.0020(10)
_cell_angle_gamma 90.00
_cell_formula_units_Z 4
_cell_length_a 12.3212(7)
_cell_length_b 40.491(2)
_cell_length_c 12.8009(7)
_cell_measurement_reflns_used 650
_cell_measurement_temperature 100(2)
_cell_measurement_theta_max 54
_cell_measurement_theta_min 2
_cell_volume 6338.7(6)
_computing_cell_refinement 'Bruker SMART'
_computing_data_collection 'Bruker SMART'
_computing_data_reduction 'Bruker SHELXTL'
_computing_molecular_graphics 'Bruker SHELXTL'
_computing_publication_material 'Bruker SHELXTL'
_computing_structure_refinement 'SHELXL-97 (Sheldrick, 1997)'
_computing_structure_solution 'SHELXS-97 (Sheldrick, 1990)'
_diffrn_ambient_temperature 100(2)
_diffrn_measured_fraction_theta_full 0.993
_diffrn_measured_fraction_theta_max 0.993
_diffrn_measurement_device_type 'CCD area detector'
_diffrn_measurement_method 'phi and omega scans'
_diffrn_radiation_monochromator graphite
_diffrn_radiation_source 'fine-focus sealed tube'
_diffrn_radiation_type MoK\a
_diffrn_radiation_wavelength 0.71073
_diffrn_reflns_av_R_equivalents 0.0432
_diffrn_reflns_av_sigmaI/netI 0.0816
_diffrn_reflns_limit_h_max 14
_diffrn_reflns_limit_h_min -15
_diffrn_reflns_limit_k_max 49
_diffrn_reflns_limit_k_min -49
_diffrn_reflns_limit_l_max 15
_diffrn_reflns_limit_l_min -8
_diffrn_reflns_number 34116
_diffrn_reflns_theta_full 26.00
_diffrn_reflns_theta_max 26.00
_diffrn_reflns_theta_min 1.60
_exptl_absorpt_coefficient_mu 0.426
_exptl_absorpt_correction_T_max 0.9586
_exptl_absorpt_correction_T_min 0.8549
_exptl_absorpt_correction_type multi-scan
_exptl_absorpt_process_details 'SADABS (Sheldrick, 1998)'
_exptl_crystal_colour black
_exptl_crystal_density_diffrn 1.233
_exptl_crystal_density_method 'not measured'
_exptl_crystal_description prism
_exptl_crystal_F_000 2496
_exptl_crystal_size_max 0.38
_exptl_crystal_size_mid 0.21
_exptl_crystal_size_min 0.10
_refine_diff_density_max 2.783
_refine_diff_density_min -1.125
_refine_diff_density_rms 0.117
_refine_ls_abs_structure_details 'Flack H D (1983), Acta Cryst. A39, 876-881'
_refine_ls_abs_structure_Flack 0.311(14)
_refine_ls_extinction_method none
_refine_ls_goodness_of_fit_ref 1.034
_refine_ls_hydrogen_treatment mixed
_refine_ls_matrix_type full
_refine_ls_number_parameters 1482
_refine_ls_number_reflns 22009
_refine_ls_number_restraints 40
_refine_ls_restrained_S_all 1.037
_refine_ls_R_factor_all 0.0727
_refine_ls_R_factor_gt 0.0633
_refine_ls_shift/su_max 0.001
_refine_ls_shift/su_mean 0.000
_refine_ls_structure_factor_coef Fsqd
_refine_ls_weighting_details 'calc w=1/[\s^2^(Fo^2^)+(0.1021P)^2^+1.5900P] where P=(Fo^2^+2Fc^2^)/3'
_refine_ls_weighting_scheme calc
_refine_ls_wR_factor_gt 0.1562
_refine_ls_wR_factor_ref 0.1621
_reflns_number_gt 19709
_reflns_number_total 22009
_reflns_threshold_expression >2sigma(I)
_cod_data_source_file c2nj40490g.txt
_cod_data_source_block insqcatm
_cod_depositor_comments
;
The following automatic conversions were performed:

'_symmetry_cell_setting' value 'Monoclinic' changed to 'monoclinic'
according to /home/saulius/struct/CIF-dictionaries/cif_core.dic
dictionary named 'cif_core.dic' version 2.4.2 from 2011-04-26.

Automatic conversion script
Id: cif_fix_values 1891 2012-01-12 08:04:46Z andrius 
;
_cod_original_sg_symbol_H-M P2(1)
_cod_database_code 7052953

loop_
_symmetry_equiv_pos_as_xyz
'x, y, z'
'-x, y+1/2, -z'

loop_
_atom_site_label
_atom_site_type_symbol
_atom_site_fract_x
_atom_site_fract_y
_atom_site_fract_z
_atom_site_U_iso_or_equiv
_atom_site_adp_type
_atom_site_occupancy
_atom_site_symmetry_multiplicity
_atom_site_calc_flag
_atom_site_refinement_flags
In1A In 0.11143(2) 0.329863(6) 0.144203(19) 0.01252(6) Uani 1 1 d .
O1A O 0.2361(2) 0.29116(7) 0.1639(2) 0.0156(7) Uani 1 1 d .
O2A O 0.2611(2) 0.35279(7) 0.2223(2) 0.0170(7) Uani 1 1 d .
O3A O 0.1019(2) 0.36990(7) 0.0408(2) 0.0183(7) Uani 1 1 d .
O4A O 0.0472(2) 0.30652(7) 0.0035(2) 0.0165(7) Uani 1 1 d .
O5A O 0.0173(2) 0.29488(7) 0.2302(2) 0.0175(7) Uani 1 1 d .
O6A O 0.0363(2) 0.35908(7) 0.2592(2) 0.0156(7) Uani 1 1 d .
C1A C 0.3350(3) 0.30115(10) 0.1886(3) 0.0156(9) Uani 1 1 d .
C2A C 0.3488(3) 0.33620(10) 0.2213(3) 0.0145(9) Uani 1 1 d .
C3A C 0.4585(3) 0.34963(11) 0.2438(3) 0.0178(10) Uani 1 1 d .
C4A C 0.5436(3) 0.32846(11) 0.2358(3) 0.0197(9) Uani 1 1 d .
H4AA H 0.6161 0.3367 0.2489 0.024 Uiso 1 1 calc R
C5A C 0.5272(3) 0.29360(12) 0.2078(3) 0.0214(11) Uani 1 1 d .
H5AA H 0.5896 0.2801 0.2031 0.026 Uiso 1 1 calc R
C6A C 0.4274(3) 0.27986(10) 0.1885(3) 0.0159(9) Uani 1 1 d .
C7A C 0.4744(3) 0.38573(10) 0.2809(3) 0.0176(10) Uani 1 1 d .
C8A C 0.4206(5) 0.40924(13) 0.1942(4) 0.0361(14) Uani 1 1 d .
H8AA H 0.4479 0.4041 0.1273 0.054 Uiso 1 1 calc R
H8AB H 0.4389 0.4321 0.2138 0.054 Uiso 1 1 calc R
H8AC H 0.3411 0.4064 0.1866 0.054 Uiso 1 1 calc R
C9A C 0.4199(4) 0.39135(12) 0.3816(3) 0.0252(11) Uani 1 1 d .
H9AA H 0.4367 0.4137 0.4084 0.038 Uiso 1 1 calc R
H9AB H 0.4477 0.3751 0.4351 0.038 Uiso 1 1 calc R
H9AC H 0.3405 0.3888 0.3654 0.038 Uiso 1 1 calc R
C10A C 0.5949(4) 0.39444(12) 0.3060(4) 0.0303(12) Uani 1 1 d .
H10A H 0.6305 0.3929 0.2417 0.045 Uiso 1 1 calc R
H10B H 0.6300 0.3790 0.3586 0.045 Uiso 1 1 calc R
H10C H 0.6020 0.4170 0.3337 0.045 Uiso 1 1 calc R
C11A C 0.4093(4) 0.24292(11) 0.1642(3) 0.0211(10) Uani 1 1 d .
C12A C 0.5167(4) 0.22401(12) 0.1776(4) 0.0277(12) Uani 1 1 d .
H12A H 0.5627 0.2316 0.1251 0.042 Uiso 1 1 calc R
H12B H 0.5020 0.2004 0.1680 0.042 Uiso 1 1 calc R
H12C H 0.5546 0.2279 0.2484 0.042 Uiso 1 1 calc R
C13A C 0.3570(4) 0.23857(11) 0.0506(3) 0.0243(11) Uani 1 1 d .
H13A H 0.4036 0.2489 0.0029 0.036 Uiso 1 1 calc R
H13B H 0.2849 0.2491 0.0416 0.036 Uiso 1 1 calc R
H13C H 0.3492 0.2150 0.0344 0.036 Uiso 1 1 calc R
C14A C 0.3371(4) 0.22801(12) 0.2416(4) 0.0277(12) Uani 1 1 d .
H14A H 0.3727 0.2309 0.3138 0.042 Uiso 1 1 calc R
H14B H 0.3264 0.2044 0.2268 0.042 Uiso 1 1 calc R
H14C H 0.2660 0.2392 0.2338 0.042 Uiso 1 1 calc R
C15A C 0.0810(3) 0.36015(10) -0.0610(3) 0.0155(9) Uani 1 1 d .
C16A C 0.0524(3) 0.32622(10) -0.0802(3) 0.0124(8) Uani 1 1 d .
C17A C 0.0317(4) 0.31431(10) -0.1848(3) 0.0206(10) Uani 1 1 d .
C18A C 0.0420(3) 0.33713(11) -0.2650(3) 0.0214(11) Uani 1 1 d .
H18A H 0.0307 0.3297 -0.3359 0.026 Uiso 1 1 calc R
C19A C 0.0676(4) 0.36998(11) -0.2465(3) 0.0228(11) Uani 1 1 d .
H19A H 0.0724 0.3843 -0.3046 0.027 Uiso 1 1 calc R
C20A C 0.0871(3) 0.38285(10) -0.1430(3) 0.0154(9) Uani 1 1 d .
C21A C 0.0025(4) 0.27830(10) -0.2066(3) 0.0202(10) Uani 1 1 d .
C22A C 0.0971(4) 0.25523(12) -0.1557(4) 0.0337(13) Uani 1 1 d .
H22A H 0.1617 0.2582 -0.1925 0.051 Uiso 1 1 calc R
H22B H 0.0731 0.2322 -0.1616 0.051 Uiso 1 1 calc R
H22C H 0.1155 0.2610 -0.0813 0.051 Uiso 1 1 calc R
C23A C -0.0137(5) 0.27029(12) -0.3259(4) 0.0410(15) Uani 1 1 d .
H23A H -0.0710 0.2845 -0.3615 0.062 Uiso 1 1 calc R
H23B H -0.0353 0.2471 -0.3362 0.062 Uiso 1 1 calc R
H23C H 0.0549 0.2742 -0.3555 0.062 Uiso 1 1 calc R
C24A C -0.1051(4) 0.26950(13) -0.1611(4) 0.0327(13) Uani 1 1 d .
H24A H -0.1634 0.2845 -0.1906 0.049 Uiso 1 1 calc R
H24B H -0.0940 0.2718 -0.0844 0.049 Uiso 1 1 calc R
H24C H -0.1257 0.2467 -0.1797 0.049 Uiso 1 1 calc R
C25A C 0.1135(4) 0.41926(10) -0.1216(3) 0.0217(11) Uani 1 1 d .
C26A C 0.1107(5) 0.43942(12) -0.2227(4) 0.0342(13) Uani 1 1 d .
H26A H 0.1533 0.4281 -0.2717 0.051 Uiso 1 1 calc R
H26B H 0.1422 0.4613 -0.2063 0.051 Uiso 1 1 calc R
H26C H 0.0348 0.4418 -0.2551 0.051 Uiso 1 1 calc R
C27A C 0.0297(4) 0.43494(10) -0.0544(4) 0.0269(12) Uani 1 1 d .
H27A H -0.0434 0.4345 -0.0944 0.040 Uiso 1 1 calc R
H27B H 0.0506 0.4578 -0.0375 0.040 Uiso 1 1 calc R
H27C H 0.0291 0.4223 0.0109 0.040 Uiso 1 1 calc R
C28A C 0.2301(4) 0.42182(12) -0.0635(4) 0.0260(11) Uani 1 1 d .
H28A H 0.2805 0.4093 -0.1020 0.039 Uiso 1 1 calc R
H28B H 0.2315 0.4128 0.0076 0.039 Uiso 1 1 calc R
H28C H 0.2527 0.4450 -0.0592 0.039 Uiso 1 1 calc R
C29A C -0.0369(3) 0.30796(10) 0.3001(3) 0.0131(9) Uani 1 1 d .
C30A C -0.0238(3) 0.34362(10) 0.3160(3) 0.0152(9) Uani 1 1 d .
C31A C -0.0789(3) 0.36102(10) 0.3951(3) 0.0137(9) Uani 1 1 d .
C32A C -0.1430(3) 0.34140(10) 0.4482(3) 0.0188(10) Uani 1 1 d .
H32A H -0.1797 0.3515 0.5009 0.023 Uiso 1 1 calc R
C33A C -0.1597(3) 0.30687(10) 0.4315(3) 0.0150(9) Uani 1 1 d .
H33A H -0.2080 0.2954 0.4711 0.018 Uiso 1 1 calc R
C34A C -0.1063(3) 0.28939(10) 0.3575(3) 0.0151(9) Uani 1 1 d .
C35A C -0.0590(3) 0.39784(10) 0.4143(3) 0.0178(10) Uani 1 1 d .
C36A C 0.0637(4) 0.40402(10) 0.4480(3) 0.0198(10) Uani 1 1 d .
H36A H 0.0885 0.3904 0.5097 0.030 Uiso 1 1 calc R
H36B H 0.0754 0.4274 0.4657 0.030 Uiso 1 1 calc R
H36C H 0.1052 0.3981 0.3901 0.030 Uiso 1 1 calc R
C37A C -0.0957(4) 0.41780(10) 0.3149(3) 0.0235(11) Uani 1 1 d .
H37A H -0.1742 0.4145 0.2944 0.035 Uiso 1 1 calc R
H37B H -0.0552 0.4104 0.2579 0.035 Uiso 1 1 calc R
H37C H -0.0812 0.4413 0.3288 0.035 Uiso 1 1 calc R
C38A C -0.1229(4) 0.40991(10) 0.5036(3) 0.0235(11) Uani 1 1 d .
H38A H -0.2015 0.4090 0.4801 0.035 Uiso 1 1 calc R
H38B H -0.1019 0.4327 0.5221 0.035 Uiso 1 1 calc R
H38C H -0.1057 0.3957 0.5655 0.035 Uiso 1 1 calc R
C39A C -0.1180(4) 0.25162(10) 0.3424(3) 0.0196(10) Uani 1 1 d .
C40A C -0.2030(4) 0.23746(12) 0.4111(4) 0.0313(12) Uani 1 1 d .
H40A H -0.1762 0.2405 0.4857 0.047 Uiso 1 1 calc R
H40B H -0.2137 0.2139 0.3962 0.047 Uiso 1 1 calc R
H40C H -0.2727 0.2491 0.3945 0.047 Uiso 1 1 calc R
C41A C -0.0080(4) 0.23460(11) 0.3722(4) 0.0257(11) Uani 1 1 d .
H41A H 0.0466 0.2442 0.3314 0.039 Uiso 1 1 calc R
H41B H -0.0153 0.2109 0.3567 0.039 Uiso 1 1 calc R
H41C H 0.0155 0.2377 0.4474 0.039 Uiso 1 1 calc R
C42A C -0.1630(4) 0.24497(11) 0.2267(3) 0.0226(11) Uani 1 1 d .
H42A H -0.1133 0.2545 0.1806 0.034 Uiso 1 1 calc R
H42B H -0.2354 0.2551 0.2112 0.034 Uiso 1 1 calc R
H42C H -0.1688 0.2211 0.2148 0.034 Uiso 1 1 calc R
N1A N 0.4999(3) 0.32979(10) -0.1003(2) 0.0177(8) Uani 1 1 d .
N2A N 0.3787(3) 0.31743(9) -0.2309(2) 0.0172(8) Uani 1 1 d .
C43A C 0.4841(3) 0.32048(10) -0.2018(3) 0.0152(9) Uani 1 1 d DU
H43A H 0.5507(7) 0.3192(10) -0.2315(14) 0.017(11) Uiso 1 1 d D
C44A C 0.3993(3) 0.33241(12) -0.0647(3) 0.0201(10) Uani 1 1 d .
H44A H 0.3861 0.3383 0.0044 0.024 Uiso 1 1 calc R
C45A C 0.3224(3) 0.32504(12) -0.1463(3) 0.0218(11) Uani 1 1 d .
H45A H 0.2453 0.3251 -0.1458 0.026 Uiso 1 1 calc R
C46A C 0.6056(3) 0.33799(10) -0.0414(3) 0.0167(10) Uani 1 1 d .
C47A C 0.6250(4) 0.37154(11) -0.0230(3) 0.0203(10) Uani 1 1 d .
C48A C 0.7252(4) 0.37920(12) 0.0345(4) 0.0289(12) Uani 1 1 d .
H48A H 0.7407 0.4016 0.0523 0.035 Uiso 1 1 calc R
C49A C 0.8044(4) 0.35519(11) 0.0671(3) 0.0236(11) Uani 1 1 d .
H49A H 0.8725 0.3614 0.1047 0.028 Uiso 1 1 calc R
C50A C 0.7819(3) 0.32207(12) 0.0435(3) 0.0243(12) Uani 1 1 d .
H50A H 0.8354 0.3056 0.0640 0.029 Uiso 1 1 calc R
C51A C 0.6785(3) 0.31287(11) -0.0114(3) 0.0185(10) Uani 1 1 d .
C52A C 0.5471(4) 0.39744(11) -0.0660(4) 0.0292(12) Uani 1 1 d .
H52A H 0.5284 0.3941 -0.1419 0.044 Uiso 1 1 calc R
H52B H 0.5807 0.4192 -0.0533 0.044 Uiso 1 1 calc R
H52C H 0.4805 0.3961 -0.0314 0.044 Uiso 1 1 calc R
C53A C 0.6547(4) 0.27716(11) -0.0394(3) 0.0216(11) Uani 1 1 d .
H53A H 0.5829 0.2711 -0.0198 0.032 Uiso 1 1 calc R
H53B H 0.7110 0.2631 -0.0013 0.032 Uiso 1 1 calc R
H53C H 0.6549 0.2741 -0.1153 0.032 Uiso 1 1 calc R
C54A C 0.3302(3) 0.30811(11) -0.3355(3) 0.0176(10) Uani 1 1 d .
C55A C 0.3206(4) 0.27532(11) -0.3627(3) 0.0216(10) Uani 1 1 d .
C56A C 0.2715(4) 0.26767(12) -0.4636(3) 0.0251(11) Uani 1 1 d .
H56A H 0.2612 0.2453 -0.4846 0.030 Uiso 1 1 calc R
C57A C 0.2370(4) 0.29353(12) -0.5349(3) 0.0261(12) Uani 1 1 d .
H57A H 0.2047 0.2883 -0.6042 0.031 Uiso 1 1 calc R
C58A C 0.2496(3) 0.32583(13) -0.5050(3) 0.0265(11) Uani 1 1 d .
H58A H 0.2248 0.3428 -0.5535 0.032 Uiso 1 1 calc R
C59A C 0.2978(3) 0.33431(11) -0.4055(3) 0.0178(9) Uani 1 1 d .
C60A C 0.3615(4) 0.24811(13) -0.2869(4) 0.0293(12) Uani 1 1 d .
H60A H 0.3191 0.2280 -0.3044 0.044 Uiso 1 1 calc R
H60B H 0.3529 0.2549 -0.2149 0.044 Uiso 1 1 calc R
H60C H 0.4389 0.2439 -0.2924 0.044 Uiso 1 1 calc R
C61A C 0.3164(4) 0.36960(11) -0.3735(3) 0.0234(11) Uani 1 1 d .
H61A H 0.2846 0.3841 -0.4306 0.035 Uiso 1 1 calc R
H61B H 0.3951 0.3738 -0.3590 0.035 Uiso 1 1 calc R
H61C H 0.2816 0.3740 -0.3100 0.035 Uiso 1 1 calc R
In1B In -0.51273(2) 0.066107(6) -0.357145(19) 0.01280(6) Uani 1 1 d .
O1B O -0.5751(2) 0.08911(7) -0.4988(2) 0.0164(7) Uani 1 1 d .
O2B O -0.5225(3) 0.02628(7) -0.4607(2) 0.0170(7) Uani 1 1 d .
O3B O -0.3602(3) 0.04299(7) -0.2787(2) 0.0190(7) Uani 1 1 d .
O4B O -0.3889(2) 0.10489(7) -0.3346(2) 0.0189(7) Uani 1 1 d .
O5B O -0.6098(2) 0.10034(7) -0.2723(2) 0.0139(6) Uani 1 1 d U
O6B O -0.5874(2) 0.03643(7) -0.2432(2) 0.0158(7) Uani 1 1 d .
C1B C -0.5736(3) 0.06904(11) -0.5813(3) 0.0164(9) Uani 1 1 d .
C2B C -0.5463(3) 0.03518(10) -0.5616(3) 0.0143(9) Uani 1 1 d .
C3B C -0.5407(4) 0.01275(11) -0.6446(3) 0.0199(10) Uani 1 1 d .
C4B C -0.5588(3) 0.02553(11) -0.7464(3) 0.0199(10) Uani 1 1 d .
H4BA H -0.5521 0.0111 -0.8039 0.024 Uiso 1 1 calc R
C5B C -0.5862(4) 0.05826(10) -0.7675(3) 0.0204(11) Uani 1 1 d .
H5BA H -0.5993 0.0654 -0.8386 0.024 Uiso 1 1 calc R
C6B C -0.5951(3) 0.08109(10) -0.6867(3) 0.0142(9) Uani 1 1 d U
C7B C -0.5129(4) -0.02325(11) -0.6218(3) 0.0202(10) Uani 1 1 d .
C8B C -0.3953(4) -0.02658(11) -0.5648(4) 0.0258(12) Uani 1 1 d .
H8BA H -0.3431 -0.0183 -0.6104 0.039 Uiso 1 1 calc R
H8BB H -0.3797 -0.0499 -0.5483 0.039 Uiso 1 1 calc R
H8BC H -0.3886 -0.0137 -0.4994 0.039 Uiso 1 1 calc R
C9B C -0.5949(4) -0.03833(12) -0.5543(4) 0.0308(12) Uani 1 1 d .
H9BA H -0.6696 -0.0333 -0.5861 0.046 Uiso 1 1 calc R
H9BB H -0.5829 -0.0290 -0.4833 0.046 Uiso 1 1 calc R
H9BC H -0.5847 -0.0623 -0.5506 0.046 Uiso 1 1 calc R
C10B C -0.5181(5) -0.04422(12) -0.7243(4) 0.0301(13) Uani 1 1 d .
H10D H -0.4732 -0.0338 -0.7731 0.045 Uiso 1 1 calc R
H10E H -0.5940 -0.0456 -0.7573 0.045 Uiso 1 1 calc R
H10F H -0.4904 -0.0665 -0.7070 0.045 Uiso 1 1 calc R
C11B C -0.6236(4) 0.11753(12) -0.7088(3) 0.0262(12) Uani 1 1 d .
C12B C -0.6484(5) 0.12449(14) -0.8281(4) 0.0368(14) Uani 1 1 d .
H12D H -0.6594 0.1482 -0.8395 0.055 Uiso 1 1 calc R
H12E H -0.7146 0.1126 -0.8566 0.055 Uiso 1 1 calc R
H12F H -0.5867 0.1171 -0.8637 0.055 Uiso 1 1 calc R
C13B C -0.5239(4) 0.13825(12) -0.6702(4) 0.0348(14) Uani 1 1 d D
H13D H -0.5377 0.1613 -0.6906 0.052 Uiso 1 1 calc R
H13E H -0.4605 0.1301 -0.7017 0.052 Uiso 1 1 calc R
H13F H -0.5093 0.1367 -0.5934 0.052 Uiso 1 1 calc R
C14B C -0.7235(4) 0.12687(11) -0.6590(4) 0.0261(12) Uani 1 1 d .
H14D H -0.7392 0.1504 -0.6711 0.039 Uiso 1 1 calc R
H14E H -0.7106 0.1226 -0.5831 0.039 Uiso 1 1 calc R
H14F H -0.7860 0.1137 -0.6903 0.039 Uiso 1 1 calc R
C15B C -0.2732(3) 0.06034(11) -0.2799(3) 0.0182(10) Uani 1 1 d .
C16B C -0.2894(3) 0.09559(10) -0.3080(3) 0.0143(9) Uani 1 1 d .
C17B C -0.1983(4) 0.11767(12) -0.3084(3) 0.0224(11) Uani 1 1 d .
C18B C -0.0968(4) 0.10200(11) -0.2856(3) 0.0247(11) Uani 1 1 d .
H18B H -0.0330 0.1150 -0.2880 0.030 Uiso 1 1 calc R
C19B C -0.0824(3) 0.06874(13) -0.2596(3) 0.0248(11) Uani 1 1 d .
H19B H -0.0098 0.0605 -0.2472 0.030 Uiso 1 1 calc R
C20B C -0.1676(4) 0.04704(10) -0.2508(3) 0.0172(10) Uani 1 1 d .
C21B C -0.2160(4) 0.15319(11) -0.3316(4) 0.0245(11) Uani 1 1 d .
C22B C -0.2687(4) 0.15798(12) -0.4476(4) 0.0302(13) Uani 1 1 d .
H22D H -0.2174 0.1506 -0.4955 0.045 Uiso 1 1 calc R
H22E H -0.2859 0.1814 -0.4601 0.045 Uiso 1 1 calc R
H22F H -0.3360 0.1449 -0.4600 0.045 Uiso 1 1 calc R
C23B C -0.1080(4) 0.17314(13) -0.3196(5) 0.0365(14) Uani 1 1 d .
H23D H -0.0630 0.1662 -0.3737 0.055 Uiso 1 1 calc R
H23E H -0.0682 0.1692 -0.2497 0.055 Uiso 1 1 calc R
H23F H -0.1245 0.1967 -0.3279 0.055 Uiso 1 1 calc R
C24B C -0.2908(5) 0.16953(13) -0.2565(4) 0.0349(14) Uani 1 1 d .
H24D H -0.2527 0.1698 -0.1846 0.052 Uiso 1 1 calc R
H24E H -0.3587 0.1568 -0.2579 0.052 Uiso 1 1 calc R
H24F H -0.3079 0.1922 -0.2796 0.052 Uiso 1 1 calc R
C25B C -0.1503(4) 0.01157(12) -0.2168(3) 0.0245(11) Uani 1 1 d .
C26B C -0.0283(4) 0.00321(14) -0.1913(4) 0.0362(14) Uani 1 1 d .
H26D H 0.0017 0.0146 -0.1267 0.054 Uiso 1 1 calc R
H26E H 0.0109 0.0104 -0.2496 0.054 Uiso 1 1 calc R
H26F H -0.0196 -0.0207 -0.1816 0.054 Uiso 1 1 calc R
C27B C -0.2051(4) 0.00612(12) -0.1161(4) 0.0281(12) Uani 1 1 d .
H27D H -0.1733 0.0213 -0.0611 0.042 Uiso 1 1 calc R
H27E H -0.1931 -0.0167 -0.0920 0.042 Uiso 1 1 calc R
H27F H -0.2838 0.0103 -0.1313 0.042 Uiso 1 1 calc R
C28B C -0.2007(5) -0.01257(13) -0.3019(4) 0.0356(14) Uani 1 1 d .
H28D H -0.2756 -0.0056 -0.3270 0.053 Uiso 1 1 calc R
H28E H -0.2019 -0.0348 -0.2721 0.053 Uiso 1 1 calc R
H28F H -0.1569 -0.0126 -0.3608 0.053 Uiso 1 1 calc R
C29B C -0.6641(3) 0.08768(10) -0.2021(3) 0.0143(9) Uani 1 1 d .
C30B C -0.6491(3) 0.05171(10) -0.1859(3) 0.0143(9) Uani 1 1 d .
C31B C -0.7024(3) 0.03538(10) -0.1059(3) 0.0141(9) Uani 1 1 d .
C32B C -0.7691(3) 0.05461(11) -0.0526(3) 0.0194(10) Uani 1 1 d .
H32B H -0.8079 0.0446 -0.0013 0.023 Uiso 1 1 calc R
C33B C -0.7822(3) 0.08936(10) -0.0719(3) 0.0183(10) Uani 1 1 d .
H33B H -0.8298 0.1011 -0.0323 0.022 Uiso 1 1 calc R
C34B C -0.7319(4) 0.10643(10) -0.1419(3) 0.0166(10) Uani 1 1 d .
C35B C -0.6846(3) -0.00144(10) -0.0856(3) 0.0158(9) Uani 1 1 d .
C36B C -0.7216(4) -0.02183(10) -0.1865(3) 0.0198(10) Uani 1 1 d .
H36D H -0.7999 -0.0184 -0.2076 0.030 Uiso 1 1 calc R
H36E H -0.7076 -0.0453 -0.1721 0.030 Uiso 1 1 calc R
H36F H -0.6805 -0.0146 -0.2433 0.030 Uiso 1 1 calc R
C37B C -0.7468(4) -0.01363(11) 0.0025(3) 0.0225(11) Uani 1 1 d .
H37D H -0.7219 -0.0016 0.0674 0.034 Uiso 1 1 calc R
H37E H -0.7332 -0.0373 0.0136 0.034 Uiso 1 1 calc R
H37F H -0.8252 -0.0099 -0.0168 0.034 Uiso 1 1 calc R
C38B C -0.5614(4) -0.00739(12) -0.0526(3) 0.0240(11) Uani 1 1 d .
H38D H -0.5367 0.0059 0.0097 0.036 Uiso 1 1 calc R
H38E H -0.5203 -0.0011 -0.1104 0.036 Uiso 1 1 calc R
H38F H -0.5489 -0.0308 -0.0362 0.036 Uiso 1 1 calc R
C39B C -0.7438(4) 0.14376(10) -0.1599(3) 0.0184(10) Uani 1 1 d .
C40B C -0.7897(4) 0.15129(11) -0.2739(3) 0.0218(11) Uani 1 1 d .
H40D H -0.8004 0.1752 -0.2826 0.033 Uiso 1 1 calc R
H40E H -0.8600 0.1400 -0.2910 0.033 Uiso 1 1 calc R
H40F H -0.7382 0.1435 -0.3212 0.033 Uiso 1 1 calc R
C41B C -0.8217(4) 0.15879(11) -0.0883(4) 0.0283(12) Uani 1 1 d .
H41D H -0.8273 0.1827 -0.1005 0.043 Uiso 1 1 calc R
H41E H -0.7935 0.1546 -0.0146 0.043 Uiso 1 1 calc R
H41F H -0.8942 0.1487 -0.1040 0.043 Uiso 1 1 calc R
C42B C -0.6307(4) 0.15998(11) -0.1321(3) 0.0229(11) Uani 1 1 d .
H42D H -0.6386 0.1841 -0.1340 0.034 Uiso 1 1 calc R
H42E H -0.5821 0.1531 -0.1832 0.034 Uiso 1 1 calc R
H42F H -0.5995 0.1531 -0.0613 0.034 Uiso 1 1 calc R
N1B N -0.2474(3) 0.08093(9) 0.2703(3) 0.0162(8) Uani 1 1 d .
N2B N -0.1253(3) 0.06702(10) 0.4013(2) 0.0156(7) Uani 1 1 d .
C43B C -0.1389(3) 0.07688(11) 0.3010(3) 0.0201(10) Uani 1 1 d D
H43B H -0.0776(9) 0.0807(11) 0.2641(14) 0.046(17) Uiso 1 1 d D
C44B C -0.3035(3) 0.07238(10) 0.3540(3) 0.0200(10) Uani 1 1 d U
H44B H -0.3806 0.0723 0.3542 0.024 Uiso 1 1 calc R
C45B C -0.2279(3) 0.06411(13) 0.4352(3) 0.0235(10) Uani 1 1 d .
H45B H -0.2423 0.0575 0.5034 0.028 Uiso 1 1 calc R
C46B C -0.2958(3) 0.08919(11) 0.1653(3) 0.0179(10) Uani 1 1 d .
C47B C -0.3276(3) 0.06368(11) 0.0964(3) 0.0187(9) Uani 1 1 d .
C48B C -0.3764(3) 0.07221(11) -0.0045(3) 0.0200(10) Uani 1 1 d .
H48B H -0.4014 0.0555 -0.0537 0.024 Uiso 1 1 calc R
C49B C -0.3880(4) 0.10589(12) -0.0322(4) 0.0268(12) Uani 1 1 d .
H49B H -0.4224 0.1116 -0.1003 0.032 Uiso 1 1 calc R
C50B C -0.3517(4) 0.13017(12) 0.0352(4) 0.0268(12) Uani 1 1 d .
H50B H -0.3570 0.1526 0.0132 0.032 Uiso 1 1 calc R
C51B C -0.3052(4) 0.12214(12) 0.1396(4) 0.0218(11) Uani 1 1 d .
C52B C -0.3106(4) 0.02798(11) 0.1281(3) 0.0233(11) Uani 1 1 d .
H52D H -0.2331 0.0242 0.1526 0.035 Uiso 1 1 calc R
H52E H -0.3332 0.0137 0.0674 0.035 Uiso 1 1 calc R
H52F H -0.3545 0.0228 0.1849 0.035 Uiso 1 1 calc R
C53B C -0.2636(4) 0.14946(11) 0.2148(4) 0.0264(12) Uani 1 1 d .
H53D H -0.2800 0.1440 0.2858 0.040 Uiso 1 1 calc R
H53E H -0.2995 0.1703 0.1919 0.040 Uiso 1 1 calc R
H53F H -0.1844 0.1518 0.2152 0.040 Uiso 1 1 calc R
C54B C -0.0208(3) 0.05836(10) 0.4580(3) 0.0168(10) Uani 1 1 d .
C55B C 0.0537(4) 0.08336(11) 0.4904(3) 0.0188(10) Uani 1 1 d .
C56B C 0.1517(4) 0.07340(11) 0.5436(3) 0.0233(11) Uani 1 1 d .
H56B H 0.2054 0.0895 0.5664 0.028 Uiso 1 1 calc R
C57B C 0.1740(4) 0.04066(12) 0.5646(4) 0.0256(12) Uani 1 1 d .
H57B H 0.2428 0.0346 0.6012 0.031 Uiso 1 1 calc R
C58B C 0.0987(4) 0.01647(12) 0.5338(3) 0.0220(11) Uani 1 1 d .
H58B H 0.1147 -0.0060 0.5507 0.026 Uiso 1 1 calc R
C59B C -0.0011(4) 0.02501(11) 0.4776(3) 0.0193(10) Uani 1 1 d .
C60B C 0.0277(4) 0.11857(12) 0.4665(4) 0.0274(12) Uani 1 1 d .
H60D H 0.0791 0.1327 0.5107 0.041 Uiso 1 1 calc R
H60E H -0.0471 0.1233 0.4809 0.041 Uiso 1 1 calc R
H60F H 0.0340 0.1230 0.3922 0.041 Uiso 1 1 calc R
C61B C -0.0817(4) -0.00141(11) 0.4310(4) 0.0239(11) Uani 1 1 d .
H61D H -0.0935 0.0009 0.3542 0.036 Uiso 1 1 calc R
H61E H -0.1515 0.0013 0.4595 0.036 Uiso 1 1 calc R
H61F H -0.0518 -0.0234 0.4494 0.036 Uiso 1 1 calc R
N1S N -0.1181(5) 0.18912(14) -0.0055(4) 0.0595(17) Uani 1 1 d .
C1S C -0.0416(5) 0.20084(14) 0.0366(4) 0.0388(14) Uani 1 1 d .
C2S C 0.0569(5) 0.21573(17) 0.0936(5) 0.0557(18) Uani 1 1 d .
H2SA H 0.0567 0.2123 0.1693 0.084 Uiso 1 1 calc R
H2SB H 0.0578 0.2395 0.0785 0.084 Uiso 1 1 calc R
H2SC H 0.1220 0.2053 0.0709 0.084 Uiso 1 1 calc R
N2S N -0.4786(6) 0.21846(16) -0.5205(5) 0.076(2) Uani 1 1 d .
C3S C -0.5191(7) 0.19789(17) -0.4775(5) 0.059(2) Uani 1 1 d .
C4S C -0.5657(6) 0.17205(16) -0.4163(5) 0.059(2) Uani 1 1 d D
H4SA H -0.5848 0.1528 -0.4613 0.089 Uiso 1 1 calc R
H4SB H -0.6315 0.1805 -0.3894 0.089 Uiso 1 1 calc R
H4SC H -0.5119 0.1656 -0.3571 0.089 Uiso 1 1 calc R
N3S N -0.3644(5) 0.27500(15) -0.3377(4) 0.0539(16) Uani 1 1 d .
C5S C -0.4028(4) 0.28424(15) -0.4179(4) 0.0379(14) Uani 1 1 d .
C6S C -0.4520(4) 0.29803(14) -0.5159(4) 0.0329(13) Uani 1 1 d .
H6SA H -0.5226 0.3080 -0.5061 0.049 Uiso 1 1 calc R
H6SB H -0.4633 0.2805 -0.5690 0.049 Uiso 1 1 calc R
H6SC H -0.4037 0.3150 -0.5395 0.049 Uiso 1 1 calc R
N4S N -0.3751(5) 0.36333(15) -0.3531(4) 0.0581(17) Uani 1 1 d .
C7S C -0.2997(5) 0.36956(14) -0.2965(4) 0.0354(14) Uani 1 1 d .
C8S C -0.2038(5) 0.3763(2) -0.2264(5) 0.068(2) Uani 1 1 d U
H8SA H -0.2022 0.3998 -0.2077 0.101 Uiso 1 1 calc R
H8SB H -0.1391 0.3709 -0.2606 0.101 Uiso 1 1 calc R
H8SC H -0.2040 0.3630 -0.1626 0.101 Uiso 1 1 calc R
N5S N 0.0100(4) 0.12501(13) 0.1666(4) 0.0458(14) Uani 1 1 d .
C9S C -0.0283(4) 0.11541(13) 0.0880(4) 0.0311(13) Uani 1 1 d .
C10S C -0.0831(4) 0.10404(16) -0.0148(4) 0.0382(15) Uani 1 1 d .
H10G H -0.1290 0.0848 -0.0043 0.057 Uiso 1 1 calc R
H10H H -0.0279 0.0979 -0.0603 0.057 Uiso 1 1 calc R
H10I H -0.1288 0.1219 -0.0481 0.057 Uiso 1 1 calc R
N6S N -0.0005(5) 0.03457(15) 0.1461(4) 0.0576(17) Uani 1 1 d .
C11S C 0.0723(5) 0.02670(17) 0.2011(5) 0.0461(17) Uani 1 1 d .
C12S C 0.1676(7) 0.0157(2) 0.2731(6) 0.082(2) Uani 1 1 d U
H12G H 0.2035 -0.0027 0.2409 0.122 Uiso 1 1 calc R
H12H H 0.1434 0.0083 0.3395 0.122 Uiso 1 1 calc R
H12I H 0.2192 0.0340 0.2870 0.122 Uiso 1 1 calc R

loop_
_atom_site_aniso_label
_atom_site_aniso_U_11
_atom_site_aniso_U_22
_atom_site_aniso_U_33
_atom_site_aniso_U_23
_atom_site_aniso_U_13
_atom_site_aniso_U_12
In1A 0.01099(11) 0.01662(12) 0.01058(11) -0.00029(10) 0.00377(8) -0.00135(11)
O1A 0.0132(13) 0.0175(13) 0.0177(13) -0.0044(11) 0.0078(11) 0.0000(11)
O2A 0.0101(13) 0.0170(13) 0.0250(14) -0.0036(11) 0.0063(11) -0.0052(11)
O3A 0.0231(15) 0.0200(14) 0.0126(13) 0.0005(11) 0.0058(11) -0.0014(12)
O4A 0.0181(14) 0.0179(14) 0.0126(13) -0.0012(11) -0.0020(11) -0.0029(12)
O5A 0.0172(14) 0.0186(14) 0.0172(13) 0.0015(11) 0.0042(11) -0.0002(12)
O6A 0.0183(14) 0.0190(14) 0.0116(12) 0.0007(11) 0.0100(11) 0.0008(11)
C1A 0.0108(18) 0.022(2) 0.0139(17) 0.0055(16) 0.0029(14) -0.0006(16)
C2A 0.0155(18) 0.023(2) 0.0067(15) -0.0005(14) 0.0063(13) 0.0020(16)
C3A 0.0144(19) 0.031(2) 0.0092(17) 0.0036(16) 0.0076(14) -0.0033(17)
C4A 0.0189(19) 0.0210(19) 0.0190(17) -0.0061(18) 0.0022(15) -0.0069(19)
C5A 0.0064(18) 0.035(2) 0.023(2) -0.0003(18) 0.0027(16) 0.0029(17)
C6A 0.0131(19) 0.021(2) 0.0143(18) 0.0039(15) 0.0066(15) 0.0020(16)
C7A 0.018(2) 0.021(2) 0.0151(18) -0.0017(16) 0.0092(15) -0.0099(16)
C8A 0.043(3) 0.036(3) 0.026(2) 0.000(2) -0.008(2) -0.017(2)
C9A 0.019(2) 0.041(3) 0.0160(19) -0.0093(18) 0.0045(17) -0.007(2)
C10A 0.013(2) 0.034(3) 0.045(3) -0.005(2) 0.0091(19) -0.0118(19)
C11A 0.018(2) 0.024(2) 0.023(2) 0.0022(17) 0.0086(17) 0.0018(17)
C12A 0.028(2) 0.027(2) 0.031(2) 0.0002(19) 0.0119(19) 0.003(2)
C13A 0.019(2) 0.028(2) 0.026(2) -0.0073(18) 0.0030(18) 0.0007(18)
C14A 0.025(2) 0.025(2) 0.036(2) 0.0062(19) 0.0142(19) 0.0037(19)
C15A 0.0145(19) 0.020(2) 0.0113(17) -0.0010(15) 0.0000(15) 0.0010(16)
C16A 0.0079(15) 0.0159(18) 0.0147(16) 0.0038(15) 0.0068(13) -0.0026(15)
C17A 0.021(2) 0.019(2) 0.021(2) 0.0009(17) -0.0018(17) -0.0004(17)
C18A 0.0170(19) 0.034(3) 0.0135(17) -0.0049(16) 0.0046(15) -0.0102(18)
C19A 0.027(2) 0.031(2) 0.0110(18) 0.0058(17) 0.0037(16) -0.0039(19)
C20A 0.0170(19) 0.021(2) 0.0085(17) -0.0009(15) 0.0018(15) -0.0092(16)
C21A 0.024(2) 0.024(2) 0.0131(18) -0.0046(16) 0.0049(16) -0.0110(18)
C22A 0.039(3) 0.022(2) 0.039(3) -0.011(2) 0.002(2) 0.011(2)
C23A 0.079(4) 0.026(2) 0.017(2) -0.0088(19) 0.004(2) -0.024(3)
C24A 0.023(2) 0.042(3) 0.031(2) -0.005(2) -0.002(2) -0.011(2)
C25A 0.020(2) 0.018(2) 0.026(2) -0.0010(17) -0.0015(17) -0.0062(17)
C26A 0.054(3) 0.022(2) 0.024(2) 0.0077(19) -0.004(2) -0.008(2)
C27A 0.039(3) 0.0097(19) 0.032(2) -0.0015(17) 0.002(2) -0.0028(19)
C28A 0.025(2) 0.028(2) 0.024(2) -0.0005(19) -0.0001(18) -0.0078(19)
C29A 0.0128(18) 0.0173(19) 0.0099(16) -0.0039(14) 0.0034(14) 0.0049(15)
C30A 0.0106(18) 0.0181(19) 0.0164(19) 0.0022(15) -0.0009(15) 0.0010(15)
C31A 0.0072(17) 0.023(2) 0.0113(17) -0.0013(15) 0.0025(14) -0.0005(15)
C32A 0.0146(19) 0.026(2) 0.0177(18) -0.0007(16) 0.0082(15) 0.0065(16)
C33A 0.0117(18) 0.0185(19) 0.0160(18) 0.0023(15) 0.0065(15) -0.0043(16)
C34A 0.0103(18) 0.024(2) 0.0125(17) 0.0045(15) 0.0070(14) -0.0027(16)
C35A 0.017(2) 0.022(2) 0.0161(18) -0.0060(16) 0.0071(15) -0.0031(17)
C36A 0.017(2) 0.019(2) 0.023(2) -0.0036(17) 0.0011(17) -0.0001(17)
C37A 0.024(2) 0.015(2) 0.032(2) 0.0036(18) 0.0074(19) 0.0023(18)
C38A 0.035(3) 0.017(2) 0.020(2) -0.0054(16) 0.0108(18) 0.0026(19)
C39A 0.024(2) 0.0171(19) 0.0190(19) 0.0070(16) 0.0085(17) 0.0008(17)
C40A 0.041(3) 0.030(2) 0.028(2) 0.0003(19) 0.024(2) -0.006(2)
C41A 0.028(2) 0.021(2) 0.030(2) 0.0033(18) 0.0125(19) 0.0000(19)
C42A 0.022(2) 0.020(2) 0.026(2) -0.0011(17) 0.0034(18) -0.0037(18)
N1A 0.0166(15) 0.0232(16) 0.0141(14) 0.0010(15) 0.0054(12) 0.0059(16)
N2A 0.0155(17) 0.0262(17) 0.0093(14) -0.0029(13) -0.0010(13) -0.0025(14)
C43A 0.0033(16) 0.028(2) 0.0149(17) -0.0022(15) 0.0026(13) -0.0034(15)
C44A 0.0155(18) 0.030(2) 0.0154(17) -0.0016(18) 0.0063(14) -0.0002(19)
C45A 0.0128(18) 0.040(3) 0.0136(17) -0.0003(18) 0.0042(14) -0.0028(19)
C46A 0.0108(18) 0.026(2) 0.0141(17) 0.0005(15) 0.0068(14) -0.0012(16)
C47A 0.020(2) 0.027(2) 0.0149(18) -0.0003(17) 0.0053(16) -0.0049(18)
C48A 0.039(3) 0.027(2) 0.020(2) -0.0039(18) -0.003(2) -0.001(2)
C49A 0.019(2) 0.032(2) 0.020(2) -0.0054(18) -0.0010(17) -0.0069(19)
C50A 0.0066(18) 0.042(3) 0.024(2) 0.0012(19) 0.0011(16) 0.0014(18)
C51A 0.0112(19) 0.023(2) 0.020(2) 0.0025(17) 0.0000(16) 0.0011(17)
C52A 0.039(3) 0.021(2) 0.026(2) 0.0016(19) 0.000(2) -0.001(2)
C53A 0.019(2) 0.026(2) 0.021(2) 0.0050(17) 0.0068(17) 0.0039(18)
C54A 0.0107(18) 0.027(2) 0.0144(18) -0.0006(16) -0.0003(15) -0.0022(17)
C55A 0.017(2) 0.033(2) 0.0171(19) 0.0030(17) 0.0132(16) -0.0006(18)
C56A 0.028(2) 0.024(2) 0.023(2) -0.0004(18) 0.0032(18) -0.0097(19)
C57A 0.019(2) 0.042(3) 0.018(2) 0.0060(19) 0.0012(17) -0.004(2)
C58A 0.016(2) 0.043(3) 0.0201(19) 0.016(2) 0.0008(16) -0.001(2)
C59A 0.0086(16) 0.030(2) 0.0162(17) -0.0035(17) 0.0072(14) 0.0013(17)
C60A 0.021(2) 0.040(3) 0.028(2) 0.004(2) 0.0069(19) -0.001(2)
C61A 0.021(2) 0.030(2) 0.020(2) 0.0073(18) 0.0047(17) 0.0034(19)
In1B 0.01130(12) 0.01708(12) 0.01072(11) 0.00066(11) 0.00419(9) 0.00040(11)
O1B 0.0165(14) 0.0222(14) 0.0124(12) -0.0021(11) 0.0099(11) 0.0077(12)
O2B 0.0261(16) 0.0114(13) 0.0135(13) 0.0014(11) 0.0022(12) -0.0002(12)
O3B 0.0232(15) 0.0176(14) 0.0161(14) 0.0006(11) 0.0015(12) -0.0061(12)
O4B 0.0123(14) 0.0213(15) 0.0223(14) -0.0037(12) -0.0008(11) -0.0014(12)
O5B 0.0132(13) 0.0167(13) 0.0144(12) -0.0009(10) 0.0123(10) -0.0014(11)
O6B 0.0189(14) 0.0168(14) 0.0135(13) 0.0005(11) 0.0093(11) 0.0043(12)
C1B 0.0103(17) 0.026(2) 0.0131(17) -0.0019(17) 0.0020(13) -0.0022(18)
C2B 0.0069(17) 0.028(2) 0.0094(17) 0.0008(15) 0.0057(14) -0.0027(16)
C3B 0.0127(19) 0.028(2) 0.019(2) -0.0031(17) 0.0025(16) -0.0069(17)
C4B 0.015(2) 0.033(2) 0.0135(18) 0.0005(17) 0.0066(16) 0.0064(18)
C5B 0.024(2) 0.023(2) 0.0135(18) 0.0043(16) -0.0009(16) 0.0034(17)
C6B 0.0069(17) 0.026(2) 0.0107(17) 0.0050(15) 0.0065(14) 0.0015(15)
C7B 0.016(2) 0.026(2) 0.0184(19) -0.0072(17) 0.0037(16) -0.0003(18)
C8B 0.029(3) 0.016(2) 0.030(2) -0.0053(18) -0.003(2) 0.0041(19)
C9B 0.032(3) 0.027(2) 0.035(3) -0.002(2) 0.008(2) -0.011(2)
C10B 0.041(3) 0.030(2) 0.019(2) -0.0083(19) 0.005(2) 0.001(2)
C11B 0.029(2) 0.031(2) 0.019(2) 0.0062(19) 0.0040(18) 0.007(2)
C12B 0.047(3) 0.045(3) 0.018(2) 0.005(2) 0.004(2) 0.010(3)
C13B 0.032(3) 0.028(3) 0.042(3) 0.006(2) -0.005(2) 0.000(2)
C14B 0.026(2) 0.020(2) 0.034(2) 0.0067(18) 0.0107(19) 0.0099(19)
C15B 0.0114(18) 0.027(2) 0.0149(18) -0.0019(16) -0.0018(14) 0.0053(17)
C16B 0.0131(18) 0.023(2) 0.0063(16) 0.0033(15) 0.0007(14) -0.0024(16)
C17B 0.023(2) 0.031(2) 0.0125(19) 0.0052(17) -0.0001(17) -0.0043(19)
C18B 0.028(2) 0.027(2) 0.019(2) 0.0078(18) 0.0026(18) -0.009(2)
C19B 0.0116(18) 0.042(3) 0.0210(19) -0.001(2) 0.0052(15) 0.006(2)
C20B 0.020(2) 0.023(2) 0.0085(17) 0.0073(16) 0.0002(15) 0.0026(17)
C21B 0.023(2) 0.024(2) 0.025(2) 0.0004(18) -0.0022(18) -0.0111(19)
C22B 0.033(3) 0.031(3) 0.026(2) 0.006(2) 0.000(2) -0.003(2)
C23B 0.022(2) 0.032(3) 0.053(3) 0.001(2) -0.005(2) -0.013(2)
C24B 0.041(3) 0.030(3) 0.033(3) -0.002(2) 0.002(2) -0.004(2)
C25B 0.020(2) 0.033(2) 0.020(2) 0.0036(19) 0.0001(17) 0.0122(19)
C26B 0.030(3) 0.044(3) 0.037(3) 0.017(2) 0.014(2) 0.011(2)
C27B 0.031(3) 0.028(2) 0.028(2) 0.0149(19) 0.0143(19) 0.007(2)
C28B 0.041(3) 0.029(3) 0.037(3) 0.002(2) 0.007(2) 0.014(2)
C29B 0.0055(17) 0.023(2) 0.0142(18) -0.0065(16) 0.0010(14) -0.0007(16)
C30B 0.0114(18) 0.0204(19) 0.0116(17) 0.0058(15) 0.0025(15) 0.0025(16)
C31B 0.0176(19) 0.0157(19) 0.0102(17) 0.0044(15) 0.0064(15) -0.0048(16)
C32B 0.016(2) 0.028(2) 0.0162(19) -0.0036(16) 0.0083(16) -0.0026(17)
C33B 0.017(2) 0.021(2) 0.0188(19) -0.0091(16) 0.0091(16) -0.0071(17)
C34B 0.019(2) 0.0123(18) 0.0183(19) -0.0017(16) 0.0018(16) -0.0020(17)
C35B 0.0155(19) 0.019(2) 0.0131(18) -0.0023(15) 0.0027(15) 0.0005(16)
C36B 0.025(2) 0.017(2) 0.0177(19) 0.0001(16) 0.0036(17) 0.0005(17)
C37B 0.019(2) 0.024(2) 0.026(2) 0.0083(18) 0.0105(17) -0.0069(18)
C38B 0.020(2) 0.029(2) 0.024(2) 0.0069(19) 0.0064(18) -0.0004(19)
C39B 0.019(2) 0.0163(19) 0.020(2) 0.0048(16) 0.0022(16) 0.0070(17)
C40B 0.022(2) 0.026(2) 0.017(2) 0.0016(17) 0.0003(17) 0.0088(18)
C41B 0.032(3) 0.022(2) 0.033(2) -0.0047(19) 0.012(2) 0.011(2)
C42B 0.024(2) 0.022(2) 0.021(2) -0.0032(18) 0.0003(18) -0.0077(19)
N1B 0.0072(15) 0.0266(18) 0.0151(16) 0.0011(14) 0.0021(13) -0.0004(14)
N2B 0.0100(14) 0.0217(16) 0.0152(14) 0.0005(15) 0.0018(12) 0.0027(16)
C43B 0.018(2) 0.023(2) 0.020(2) -0.0033(16) 0.0040(17) -0.0019(17)
C44B 0.0129(17) 0.024(2) 0.0248(18) -0.0014(15) 0.0116(14) -0.0040(15)
C45B 0.0174(19) 0.036(2) 0.0193(18) 0.004(2) 0.0127(15) 0.005(2)
C46B 0.0091(18) 0.033(2) 0.0120(18) 0.0056(17) 0.0045(14) 0.0028(17)
C47B 0.0124(18) 0.024(2) 0.0193(18) -0.0045(18) 0.0026(15) 0.0031(18)
C48B 0.016(2) 0.031(2) 0.0125(17) 0.0055(16) -0.0005(15) 0.0038(18)
C49B 0.026(2) 0.034(2) 0.021(2) 0.0131(19) 0.0019(18) 0.008(2)
C50B 0.015(2) 0.032(2) 0.034(2) 0.012(2) 0.0047(18) 0.0023(19)
C51B 0.0103(19) 0.029(2) 0.027(2) 0.0018(18) 0.0024(17) 0.0064(18)
C52B 0.027(2) 0.025(2) 0.018(2) 0.0067(18) 0.0024(18) 0.0002(19)
C53B 0.024(2) 0.021(2) 0.035(2) 0.0044(19) 0.006(2) -0.0031(19)
C54B 0.0111(18) 0.028(2) 0.0115(17) -0.0021(15) 0.0035(14) 0.0022(16)
C55B 0.018(2) 0.025(2) 0.0148(18) 0.0011(17) 0.0078(16) -0.0010(17)
C56B 0.027(2) 0.026(2) 0.0163(19) 0.0030(17) 0.0014(17) -0.0100(18)
C57B 0.016(2) 0.039(3) 0.021(2) 0.000(2) 0.0001(17) 0.002(2)
C58B 0.019(2) 0.031(2) 0.018(2) 0.0072(18) 0.0065(17) 0.0067(19)
C59B 0.017(2) 0.026(2) 0.0139(18) 0.0057(17) 0.0014(16) -0.0094(18)
C60B 0.028(3) 0.025(2) 0.029(2) -0.0026(19) 0.005(2) 0.002(2)
C61B 0.013(2) 0.029(2) 0.030(2) -0.0008(19) 0.0002(18) -0.0086(18)
N1S 0.059(3) 0.060(3) 0.054(3) 0.003(3) -0.016(3) -0.019(3)
C1S 0.042(3) 0.043(3) 0.034(3) -0.001(2) 0.015(2) -0.002(3)
C2S 0.026(3) 0.088(4) 0.054(3) -0.041(3) 0.010(2) -0.002(3)
N2S 0.090(5) 0.073(4) 0.072(4) 0.013(3) 0.035(3) -0.004(4)
C3S 0.071(5) 0.051(4) 0.056(4) 0.003(3) 0.009(3) -0.006(3)
C4S 0.062(4) 0.052(4) 0.067(4) 0.003(3) 0.020(3) 0.006(3)
N3S 0.048(3) 0.084(4) 0.031(2) -0.002(2) 0.008(2) 0.020(3)
C5S 0.023(3) 0.060(3) 0.032(3) -0.004(2) 0.007(2) -0.001(2)
C6S 0.023(2) 0.046(3) 0.031(2) -0.006(2) 0.011(2) -0.001(2)
N4S 0.047(3) 0.068(4) 0.060(3) -0.004(3) 0.012(3) -0.019(3)
C7S 0.036(3) 0.044(3) 0.030(2) 0.005(2) 0.016(2) -0.003(2)
C8S 0.036(3) 0.124(5) 0.047(3) 0.003(3) 0.023(3) -0.006(3)
N5S 0.037(3) 0.056(3) 0.044(3) 0.002(2) 0.008(2) -0.014(2)
C9S 0.023(2) 0.043(3) 0.030(2) 0.006(2) 0.014(2) -0.008(2)
C10S 0.018(2) 0.068(4) 0.030(3) -0.002(2) 0.008(2) -0.008(2)
N6S 0.049(3) 0.065(4) 0.061(3) 0.000(3) 0.014(3) 0.025(3)
C11S 0.026(3) 0.075(4) 0.040(3) -0.004(3) 0.015(2) -0.007(3)
C12S 0.052(4) 0.131(5) 0.064(4) 0.007(4) 0.013(3) 0.023(4)

loop_
_atom_type_symbol
_atom_type_description
_atom_type_scat_dispersion_real
_atom_type_scat_dispersion_imag
_atom_type_scat_source
C C 0.0033 0.0016 'International Tables Vol C Tables 4.2.6.8 and 6.1.1.4'
H H 0.0000 0.0000 'International Tables Vol C Tables 4.2.6.8 and 6.1.1.4'
N N 0.0061 0.0033 'International Tables Vol C Tables 4.2.6.8 and 6.1.1.4'
O O 0.0106 0.0060 'International Tables Vol C Tables 4.2.6.8 and 6.1.1.4'
In In -0.7276 1.3100 'International Tables Vol C Tables 4.2.6.8 and 6.1.1.4'

loop_
_geom_angle_atom_site_label_1
_geom_angle_atom_site_label_2
_geom_angle_atom_site_label_3
_geom_angle
O3A In1A O4A 79.61(11)
O3A In1A O6A 90.64(11)
O4A In1A O6A 132.53(11)
O3A In1A O1A 127.87(11)
O4A In1A O1A 87.84(10)
O6A In1A O1A 131.36(10)
O3A In1A O2A 86.54(11)
O4A In1A O2A 142.08(11)
O6A In1A O2A 82.25(10)
O1A In1A O2A 73.21(10)
O3A In1A O5A 145.31(11)
O4A In1A O5A 88.46(11)
O6A In1A O5A 73.70(10)
O1A In1A O5A 83.52(11)
O2A In1A O5A 120.50(10)
C1A O1A In1A 115.7(2)
C2A O2A In1A 116.1(2)
C15A O3A In1A 111.9(2)
C16A O4A In1A 111.5(2)
C29A O5A In1A 115.4(2)
C30A O6A In1A 116.5(3)
O1A C1A C6A 122.8(4)
O1A C1A C2A 116.3(3)
C6A C1A C2A 120.9(3)
O2A C2A C3A 124.8(4)
O2A C2A C1A 116.1(3)
C3A C2A C1A 119.1(3)
C4A C3A C2A 117.0(4)
C4A C3A C7A 123.2(4)
C2A C3A C7A 119.8(4)
C3A C4A C5A 122.6(4)
C6A C5A C4A 122.6(4)
C5A C6A C1A 117.5(4)
C5A C6A C11A 123.1(4)
C1A C6A C11A 119.4(4)
C10A C7A C9A 107.7(3)
C10A C7A C3A 111.7(4)
C9A C7A C3A 110.2(3)
C10A C7A C8A 109.3(4)
C9A C7A C8A 108.4(4)
C3A C7A C8A 109.6(3)
C12A C11A C13A 108.0(4)
C12A C11A C14A 107.1(4)
C13A C11A C14A 111.1(4)
C12A C11A C6A 111.4(4)
C13A C11A C6A 109.8(3)
C14A C11A C6A 109.5(4)
O3A C15A C20A 120.5(4)
O3A C15A C16A 117.3(3)
C20A C15A C16A 122.3(3)
O4A C16A C17A 122.1(4)
O4A C16A C15A 117.9(3)
C17A C16A C15A 120.0(3)
C18A C17A C16A 116.6(4)
C18A C17A C21A 122.7(4)
C16A C17A C21A 120.7(4)
C19A C18A C17A 123.4(4)
C18A C19A C20A 121.6(4)
C15A C20A C19A 116.1(4)
C15A C20A C25A 121.8(3)
C19A C20A C25A 122.1(4)
C17A C21A C23A 112.4(4)
C17A C21A C24A 110.2(4)
C23A C21A C24A 107.9(4)
C17A C21A C22A 110.3(4)
C23A C21A C22A 106.5(4)
C24A C21A C22A 109.4(4)
C26A C25A C20A 112.4(4)
C26A C25A C28A 107.3(4)
C20A C25A C28A 108.6(4)
C26A C25A C27A 107.6(4)
C20A C25A C27A 110.6(4)
C28A C25A C27A 110.4(4)
O5A C29A C34A 122.6(4)
O5A C29A C30A 116.3(4)
C34A C29A C30A 121.1(4)
O6A C30A C29A 118.1(4)
O6A C30A C31A 120.8(4)
C29A C30A C31A 121.2(4)
C32A C31A C30A 114.2(4)
C32A C31A C35A 125.6(4)
C30A C31A C35A 120.2(3)
C31A C32A C33A 125.4(4)
C34A C33A C32A 121.6(4)
C33A C34A C29A 116.4(4)
C33A C34A C39A 122.5(4)
C29A C34A C39A 121.0(4)
C31A C35A C37A 110.9(3)
C31A C35A C36A 109.6(3)
C37A C35A C36A 109.1(4)
C31A C35A C38A 110.0(3)
C37A C35A C38A 108.9(3)
C36A C35A C38A 108.2(3)
C41A C39A C42A 111.4(4)
C41A C39A C34A 110.4(3)
C42A C39A C34A 108.1(3)
C41A C39A C40A 109.3(4)
C42A C39A C40A 106.9(4)
C34A C39A C40A 110.7(4)
C43A N1A C44A 108.2(3)
C43A N1A C46A 125.3(3)
C44A N1A C46A 126.4(3)
C43A N2A C45A 109.2(3)
C43A N2A C54A 124.7(3)
C45A N2A C54A 126.1(3)
N2A C43A N1A 108.8(3)
C45A C44A N1A 107.5(3)
C44A C45A N2A 106.3(4)
C51A C46A C47A 125.3(4)
C51A C46A N1A 119.0(4)
C47A C46A N1A 115.6(4)
C48A C47A C46A 115.4(4)
C48A C47A C52A 122.1(4)
C46A C47A C52A 122.4(4)
C47A C48A C49A 122.8(4)
C50A C49A C48A 119.3(4)
C49A C50A C51A 119.9(4)
C46A C51A C50A 117.2(4)
C46A C51A C53A 122.6(4)
C50A C51A C53A 120.2(4)
C55A C54A C59A 123.7(4)
C55A C54A N2A 120.0(4)
C59A C54A N2A 116.3(4)
C54A C55A C56A 117.7(4)
C54A C55A C60A 121.9(4)
C56A C55A C60A 120.4(4)
C55A C56A C57A 119.6(4)
C58A C57A C56A 120.7(4)
C57A C58A C59A 121.2(4)
C58A C59A C54A 117.0(4)
C58A C59A C61A 121.6(4)
C54A C59A C61A 121.4(3)
O2B In1B O1B 78.88(11)
O2B In1B O6B 90.16(11)
O1B In1B O6B 133.08(11)
O2B In1B O4B 128.77(12)
O1B In1B O4B 88.38(11)
O6B In1B O4B 130.79(11)
O2B In1B O5B 144.02(11)
O1B In1B O5B 89.01(10)
O6B In1B O5B 73.61(10)
O4B In1B O5B 83.97(11)
O2B In1B O3B 86.65(11)
O1B In1B O3B 140.93(11)
O6B In1B O3B 82.43(11)
O4B In1B O3B 72.83(11)
O5B In1B O3B 121.44(10)
C1B O1B In1B 112.0(2)
C2B O2B In1B 113.3(2)
C15B O3B In1B 115.2(2)
C16B O4B In1B 116.9(3)
C29B O5B In1B 116.9(2)
C30B O6B In1B 116.5(2)
O1B C1B C2B 118.1(3)
O1B C1B C6B 121.4(4)
C2B C1B C6B 120.5(4)
O2B C2B C3B 122.0(4)
O2B C2B C1B 116.6(3)
C3B C2B C1B 121.3(3)
C4B C3B C2B 116.7(4)
C4B C3B C7B 122.9(4)
C2B C3B C7B 120.4(4)
C5B C4B C3B 123.0(4)
C4B C5B C6B 121.7(4)
C5B C6B C1B 116.7(4)
C5B C6B C11B 122.3(3)
C1B C6B C11B 120.9(4)
C3B C7B C9B 110.0(4)
C3B C7B C8B 110.5(3)
C9B C7B C8B 110.0(4)
C3B C7B C10B 112.1(4)
C9B C7B C10B 107.2(4)
C8B C7B C10B 106.9(4)
C14B C11B C13B 113.3(4)
C14B C11B C6B 110.2(4)
C13B C11B C6B 108.3(4)
C14B C11B C12B 107.4(4)
C13B C11B C12B 106.0(4)
C6B C11B C12B 111.7(4)
O3B C15B C20B 122.1(4)
O3B C15B C16B 116.2(3)
C20B C15B C16B 121.6(4)
O4B C16B C17B 122.5(4)
O4B C16B C15B 116.3(4)
C17B C16B C15B 121.2(4)
C18B C17B C16B 113.3(4)
C18B C17B C21B 126.0(4)
C16B C17B C21B 120.6(4)
C19B C18B C17B 124.9(4)
C20B C19B C18B 123.9(4)
C19B C20B C15B 114.8(4)
C19B C20B C25B 123.1(4)
C15B C20B C25B 122.1(4)
C17B C21B C23B 112.5(4)
C17B C21B C24B 111.9(4)
C23B C21B C24B 106.4(4)
C17B C21B C22B 110.3(4)
C23B C21B C22B 106.4(4)
C24B C21B C22B 109.0(4)
C20B C25B C26B 111.8(4)
C20B C25B C28B 111.7(4)
C26B C25B C28B 108.1(4)
C20B C25B C27B 108.4(4)
C26B C25B C27B 107.9(4)
C28B C25B C27B 108.7(4)
O5B C29B C34B 123.6(4)
O5B C29B C30B 115.0(4)
C34B C29B C30B 121.4(4)
O6B C30B C31B 122.7(4)
O6B C30B C29B 117.9(4)
C31B C30B C29B 119.4(4)
C32B C31B C30B 116.4(4)
C32B C31B C35B 123.5(4)
C30B C31B C35B 120.1(4)
C31B C32B C33B 122.2(4)
C34B C33B C32B 124.7(4)
C33B C34B C29B 115.9(4)
C33B C34B C39B 124.4(4)
C29B C34B C39B 119.8(4)
C37B C35B C31B 111.6(3)
C37B C35B C38B 108.3(3)
C31B C35B C38B 108.4(3)
C37B C35B C36B 108.7(3)
C31B C35B C36B 110.9(3)
C38B C35B C36B 108.9(3)
C40B C39B C41B 107.8(4)
C40B C39B C34B 110.9(3)
C41B C39B C34B 111.0(4)
C40B C39B C42B 110.7(4)
C41B C39B C42B 107.9(4)
C34B C39B C42B 108.5(3)
C43B N1B C44B 108.2(3)
C43B N1B C46B 125.3(3)
C44B N1B C46B 126.2(3)
C43B N2B C45B 108.3(3)
C43B N2B C54B 123.8(3)
C45B N2B C54B 127.7(3)
N2B C43B N1B 108.5(4)
C45B C44B N1B 107.2(4)
C44B C45B N2B 107.8(4)
C51B C46B C47B 124.3(4)
C51B C46B N1B 117.4(4)
C47B C46B N1B 118.3(4)
C46B C47B C48B 117.4(4)
C46B C47B C52B 121.6(4)
C48B C47B C52B 120.9(4)
C47B C48B C49B 119.3(4)
C50B C49B C48B 121.8(4)
C49B C50B C51B 119.9(4)
C46B C51B C50B 117.2(4)
C46B C51B C53B 123.0(4)
C50B C51B C53B 119.7(4)
C59B C54B C55B 123.9(4)
C59B C54B N2B 116.9(4)
C55B C54B N2B 119.2(4)
C56B C55B C54B 116.2(4)
C56B C55B C60B 122.6(4)
C54B C55B C60B 121.2(4)
C55B C56B C57B 121.6(4)
C58B C57B C56B 121.3(4)
C57B C58B C59B 119.7(4)
C54B C59B C58B 117.3(4)
C54B C59B C61B 121.2(4)
C58B C59B C61B 121.2(4)
N1S C1S C2S 178.6(7)
N2S C3S C4S 176.1(8)
N3S C5S C6S 176.2(6)
N4S C7S C8S 178.1(7)
N5S C9S C10S 177.1(6)
N6S C11S C12S 178.9(8)

loop_
_geom_bond_atom_site_label_1
_geom_bond_atom_site_label_2
_geom_bond_distance
In1A O3A 2.087(3)
In1A O4A 2.101(3)
In1A O6A 2.181(3)
In1A O1A 2.188(3)
In1A O2A 2.193(3)
In1A O5A 2.208(3)
O1A C1A 1.286(5)
O2A C2A 1.274(5)
O3A C15A 1.355(5)
O4A C16A 1.343(5)
O5A C29A 1.293(5)
O6A C30A 1.264(5)
C1A C6A 1.428(6)
C1A C2A 1.483(6)
C2A C3A 1.453(6)
C3A C4A 1.368(6)
C3A C7A 1.542(6)
C4A C5A 1.464(6)
C5A C6A 1.345(6)
C6A C11A 1.539(6)
C7A C10A 1.522(6)
C7A C9A 1.542(6)
C7A C8A 1.549(6)
C11A C12A 1.520(6)
C11A C13A 1.527(6)
C11A C14A 1.534(6)
C15A C20A 1.405(5)
C15A C16A 1.432(6)
C16A C17A 1.418(5)
C17A C18A 1.398(6)
C17A C21A 1.520(6)
C18A C19A 1.381(6)
C19A C20A 1.417(5)
C20A C25A 1.528(6)
C21A C23A 1.550(6)
C21A C24A 1.553(7)
C21A C22A 1.572(7)
C25A C26A 1.527(6)
C25A C28A 1.538(6)
C25A C27A 1.557(7)
C29A C34A 1.411(6)
C29A C30A 1.464(6)
C30A C31A 1.466(6)
C31A C32A 1.360(6)
C31A C35A 1.526(6)
C32A C33A 1.426(6)
C33A C34A 1.408(6)
C34A C39A 1.546(6)
C35A C37A 1.528(6)
C35A C36A 1.542(6)
C35A C38A 1.544(6)
C39A C41A 1.527(6)
C39A C42A 1.540(6)
C39A C40A 1.557(6)
N1A C43A 1.344(5)
N1A C44A 1.376(5)
N1A C46A 1.462(5)
N2A C43A 1.312(5)
N2A C45A 1.389(5)
N2A C54A 1.448(5)
C44A C45A 1.355(5)
C46A C51A 1.380(6)
C46A C47A 1.395(6)
C47A C48A 1.393(6)
C47A C52A 1.482(6)
C48A C49A 1.404(7)
C49A C50A 1.395(7)
C50A C51A 1.428(6)
C51A C53A 1.510(6)
C54A C55A 1.374(6)
C54A C59A 1.414(6)
C55A C56A 1.392(6)
C55A C60A 1.513(6)
C56A C57A 1.420(6)
C57A C58A 1.366(7)
C58A C59A 1.381(6)
C59A C61A 1.496(6)
In1B O2B 2.082(3)
In1B O1B 2.099(3)
In1B O6B 2.178(3)
In1B O4B 2.184(3)
In1B O5B 2.201(3)
In1B O3B 2.226(3)
O1B C1B 1.335(5)
O2B C2B 1.339(5)
O3B C15B 1.284(5)
O4B C16B 1.287(5)
O5B C29B 1.290(5)
O6B C30B 1.279(5)
C1B C2B 1.427(6)
C1B C6B 1.429(5)
C2B C3B 1.405(6)
C3B C4B 1.395(6)
C3B C7B 1.518(6)
C4B C5B 1.386(6)
C5B C6B 1.401(6)
C6B C11B 1.535(6)
C7B C9B 1.534(7)
C7B C8B 1.547(6)
C7B C10B 1.557(6)
C11B C14B 1.502(7)
C11B C13B 1.519(7)
C11B C12B 1.546(6)
C15B C20B 1.414(6)
C15B C16B 1.480(6)
C16B C17B 1.435(6)
C17B C18B 1.401(7)
C17B C21B 1.480(6)
C18B C19B 1.393(7)
C19B C20B 1.384(6)
C20B C25B 1.508(6)
C21B C23B 1.549(7)
C21B C24B 1.558(7)
C21B C22B 1.558(6)
C25B C26B 1.537(7)
C25B C28B 1.538(7)
C25B C27B 1.542(7)
C29B C34B 1.423(6)
C29B C30B 1.480(6)
C30B C31B 1.442(6)
C31B C32B 1.372(6)
C31B C35B 1.525(6)
C32B C33B 1.434(6)
C33B C34B 1.341(6)
C34B C39B 1.533(6)
C35B C37B 1.521(6)
C35B C38B 1.544(6)
C35B C36B 1.554(6)
C39B C40B 1.531(6)
C39B C41B 1.531(6)
C39B C42B 1.543(6)
N1B C43B 1.358(5)
N1B C44B 1.388(5)
N1B C46B 1.442(5)
N2B C43B 1.336(5)
N2B C45B 1.392(5)
N2B C54B 1.442(5)
C44B C45B 1.351(6)
C46B C51B 1.375(6)
C46B C47B 1.383(6)
C47B C48B 1.399(5)
C47B C52B 1.509(6)
C48B C49B 1.412(6)
C49B C50B 1.349(7)
C50B C51B 1.426(6)
C51B C53B 1.514(6)
C54B C59B 1.389(6)
C54B C55B 1.396(6)
C55B C56B 1.372(6)
C55B C60B 1.485(6)
C56B C57B 1.374(7)
C57B C58B 1.373(7)
C58B C59B 1.391(6)
C59B C61B 1.530(6)
N1S C1S 1.132(8)
C1S C2S 1.467(8)
N2S C3S 1.146(9)
C3S C4S 1.466(10)
N3S C5S 1.139(7)
C5S C6S 1.439(7)
N4S C7S 1.135(7)
C7S C8S 1.420(8)
N5S C9S 1.128(7)
C9S C10S 1.478(7)
N6S C11S 1.117(8)
C11S C12S 1.471(10)
